data_1521881
loop_
_publ_author_name
'Sanchez, R.D.'
'Rivadulla, F.'
'Seoane, A.'
'Causa, M.T.'
'Rivas, J.'
'Perez Cacho, J.J.'
'Lopez-Quintela, M.A.'
'Garcia, J.'
'Blasco, J.'

_publ_section_title
;
 Metal-insulator transition and magnetic properties of La1-x Eux Ni O3
 (0<x<1)
;
_journal_name_full 'Journal of Solid State Chemistry'
_journal_page_first 1
_journal_page_last 11
_journal_volume 151
_journal_year 2000
_chemical_formula_sum 'Eu0.6 La0.4 Ni O3'
_chemical_name_systematic '(La0.4 Eu0.6) (Ni O3)'
_space_group_IT_number 62
_symmetry_space_group_name_Hall '-P 2c 2ab'
_symmetry_space_group_name_H-M 'P b n m'
_cell_angle_alpha 90
_cell_angle_beta 90
_cell_angle_gamma 90
_cell_formula_units_Z 4
_cell_length_a 5.3918
_cell_length_b 5.4029
_cell_length_c 7.6189
_cell_volume 221.949
_citation_journal_id_ASTM JSSCBI
_cod_data_source_file Sanchez_JSSCBI_2000_1835.cif
_cod_data_source_block Eu0.6La0.4Ni1O3
_cod_original_cell_volume 221.9489
_cod_original_sg_symbol_Hall '-P 2ac 2n (z,x,y)'
_cod_original_formula_sum 'Eu0.6 La0.4 Ni1 O3'
_cod_database_code 1521881

loop_
_symmetry_equiv_pos_as_xyz
x,y,z
x+1/2,-y+1/2,-z
-x+1/2,y+1/2,-z+1/2
-x,-y,z+1/2
-x,-y,-z
-x-1/2,y-1/2,z
x-1/2,-y-1/2,z-1/2
x,y,-z-1/2

loop_
_atom_site_label
_atom_site_type_symbol
_atom_site_fract_x
_atom_site_fract_y
_atom_site_fract_z
_atom_site_occupancy
_atom_site_U_iso_or_equiv
La1 La+3 0.994 0.036 0.25 0.4 0.0
Eu1 Eu+3 0.994 0.036 0.25 0.6 0.0
O2 O-2 0.717 0.292 0.041 1 0.0
Ni1 Ni+3 0.5 0 0 1 0.0
O1 O-2 0.057 0.484 0.25 1 0.0
